data_1506723
loop_
_publ_author_name
'Zhao, Gui-Ling'
'Shi, Yong-Ling'
'Shi, Min'

_publ_section_title
;
 Synthesis of functionalized 2H-1-benzopyrans by DBU-catalyzed reactions
 of salicylic aldehydes with allenic ketones and esters.
;
_journal_issue 20
_journal_name_full 'Organic letters'
_journal_page_first 4527
_journal_page_last 4530
_journal_paper_doi 10.1021/ol051920v
_journal_volume 7
_journal_year 2005
_chemical_formula_sum 'C13 H13 Br O3'
_chemical_formula_weight 297.14
_chemical_name_systematic
; 
 ? 
;
_space_group_IT_number 14
_symmetry_cell_setting monoclinic
_symmetry_space_group_name_Hall '-P 2ybc'
_symmetry_space_group_name_H-M 'P 1 21/c 1'
_atom_sites_solution_hydrogens geom
_atom_sites_solution_primary direct
_atom_sites_solution_secondary difmap
_audit_creation_method SHELXL-97
_cell_angle_alpha 90.00
_cell_angle_beta 91.314(2)
_cell_angle_gamma 90.00
_cell_formula_units_Z 8
_cell_length_a 13.9423(18)
_cell_length_b 10.7041(14)
_cell_length_c 17.044(2)
_cell_measurement_reflns_used 2451
_cell_measurement_temperature 293(2)
_cell_measurement_theta_max 45.097
_cell_measurement_theta_min 4.781
_cell_volume 2543.0(6)
_computing_cell_refinement 'Bruker SMART'
_computing_data_collection 'Bruker SMART'
_computing_data_reduction 'Bruker SHELXTL'
_computing_molecular_graphics 'Bruker SHELXTL'
_computing_publication_material 'Bruker SHELXTL'
_computing_structure_refinement 'SHELXL-97 (Sheldrick, 1997)'
_computing_structure_solution 'SHELXS-97 (Sheldrick, 1990)'
_diffrn_ambient_temperature 293(2)
_diffrn_measured_fraction_theta_full 0.995
_diffrn_measured_fraction_theta_max 0.995
_diffrn_measurement_device_type 'CCD area detector'
_diffrn_measurement_method 'phi and omega scans'
_diffrn_radiation_monochromator graphite
_diffrn_radiation_source 'fine-focus sealed tube'
_diffrn_radiation_type MoK\a
_diffrn_radiation_wavelength 0.71073
_diffrn_reflns_av_R_equivalents 0.0835
_diffrn_reflns_av_sigmaI/netI 0.1238
_diffrn_reflns_limit_h_max 17
_diffrn_reflns_limit_h_min -17
_diffrn_reflns_limit_k_max 13
_diffrn_reflns_limit_k_min -13
_diffrn_reflns_limit_l_max 21
_diffrn_reflns_limit_l_min -8
_diffrn_reflns_number 14328
_diffrn_reflns_theta_full 27.00
_diffrn_reflns_theta_max 27.00
_diffrn_reflns_theta_min 2.25
_exptl_absorpt_coefficient_mu 3.226
_exptl_absorpt_correction_T_max 1.00000
_exptl_absorpt_correction_T_min 0.54578
_exptl_absorpt_correction_type empirical
_exptl_crystal_colour colorless
_exptl_crystal_density_diffrn 1.552
_exptl_crystal_density_method 'not measured'
_exptl_crystal_F_000 1200
_exptl_crystal_size_max 0.401
_exptl_crystal_size_mid 0.357
_exptl_crystal_size_min 0.338
_refine_diff_density_max 0.589
_refine_diff_density_min -0.562
_refine_diff_density_rms 0.065
_refine_ls_extinction_method none
_refine_ls_goodness_of_fit_ref 0.739
_refine_ls_hydrogen_treatment mixed
_refine_ls_matrix_type full
_refine_ls_number_parameters 343
_refine_ls_number_reflns 5525
_refine_ls_number_restraints 0
_refine_ls_restrained_S_all 0.739
_refine_ls_R_factor_all 0.1027
_refine_ls_R_factor_gt 0.0387
_refine_ls_shift/su_max 0.083
_refine_ls_shift/su_mean 0.004
_refine_ls_structure_factor_coef Fsqd
_refine_ls_weighting_details 'calc w=1/[\s^2^(Fo^2^)+(0.0272P)^2^+0.0000P] where P=(Fo^2^+2Fc^2^)/3'
_refine_ls_weighting_scheme calc
_refine_ls_wR_factor_gt 0.0740
_refine_ls_wR_factor_ref 0.0827
_reflns_number_gt 2510
_reflns_number_total 5525
_reflns_threshold_expression >2sigma(I)
_cod_data_source_file ol051920vsi20050809_095259.cif
_cod_data_source_block cd25164
_cod_depositor_comments
;
The following automatic conversions were performed:

'_symmetry_cell_setting' value 'Monoclinic' changed to 'monoclinic'
according to /home/saulius/struct/CIF-dictionaries/cif_core.dic
dictionary named 'cif_core.dic' version 2.4.1 from 2010-06-29.

Automatic conversion script
Id: cif_fix_values 1715 2011-07-08 13:25:40Z adriana 
;
_cod_original_cell_volume 2542.9(6)
_cod_original_sg_symbol_H-M P2(1)/c
_cod_database_code 1506723

loop_
_symmetry_equiv_pos_as_xyz
'x, y, z'
'-x, y+1/2, -z+1/2'
'-x, -y, -z'
'x, -y-1/2, z-1/2'

loop_
_atom_site_label
_atom_site_type_symbol
_atom_site_fract_x
_atom_site_fract_y
_atom_site_fract_z
_atom_site_U_iso_or_equiv
_atom_site_adp_type
_atom_site_occupancy
_atom_site_symmetry_multiplicity
_atom_site_calc_flag
_atom_site_refinement_flags
Br1 Br 0.97256(3) 0.04682(4) 1.24732(2) 0.06575(17) Uani 1 1 d .
Br2 Br 0.87084(3) 0.34400(4) 1.12092(2) 0.06468(16) Uani 1 1 d .
O1 O 0.71689(15) -0.3413(2) 1.09966(12) 0.0384(6) Uani 1 1 d .
O2 O 0.63770(16) -0.0605(2) 1.03828(14) 0.0360(6) Uani 1 1 d .
O3 O 0.87934(17) -0.1972(2) 0.93055(15) 0.0590(8) Uani 1 1 d .
O4 O 0.74096(16) 0.1265(2) 0.81142(14) 0.0485(7) Uani 1 1 d .
O5 O 0.55529(18) 0.1099(2) 0.93746(15) 0.0500(7) Uani 1 1 d .
O6 O 0.6033(2) 0.4541(2) 0.83790(15) 0.0620(8) Uani 1 1 d .
C1 C 0.7756(2) -0.2492(3) 1.12969(18) 0.0286(8) Uani 1 1 d .
C2 C 0.8229(2) -0.2776(3) 1.20029(19) 0.0373(9) Uani 1 1 d .
H2 H 0.8148 -0.3552 1.2238 0.045 Uiso 1 1 calc R
C3 C 0.8818(2) -0.1894(3) 1.23478(19) 0.0382(9) Uani 1 1 d .
H3 H 0.9142 -0.2070 1.2818 0.046 Uiso 1 1 calc R
C4 C 0.8925(2) -0.0751(3) 1.19936(19) 0.0357(9) Uani 1 1 d .
C5 C 0.8458(2) -0.0475(3) 1.12926(18) 0.0338(8) Uani 1 1 d .
H5 H 0.8553 0.0296 1.1055 0.041 Uiso 1 1 calc R
C6 C 0.7848(2) -0.1343(3) 1.09413(17) 0.0268(8) Uani 1 1 d .
C7 C 0.7308(2) -0.1091(3) 1.01890(19) 0.0301(8) Uani 1 1 d .
C8 C 0.7203(2) -0.2321(3) 0.97310(18) 0.0319(8) Uani 1 1 d .
C9 C 0.6744(2) -0.3268(3) 1.02541(19) 0.0333(8) Uani 1 1 d .
C10 C 0.6017(3) -0.4010(4) 1.0098(3) 0.0465(11) Uani 1 1 d .
C11 C 0.8212(3) -0.2744(4) 0.94842(19) 0.0399(9) Uani 1 1 d .
C12 C 0.8424(3) -0.4098(4) 0.9432(2) 0.0701(13) Uani 1 1 d .
H12A H 0.9046 -0.4213 0.9212 0.105 Uiso 1 1 calc R
H12B H 0.7947 -0.4496 0.9102 0.105 Uiso 1 1 calc R
H12C H 0.8417 -0.4460 0.9947 0.105 Uiso 1 1 calc R
C13 C 0.6617(3) -0.2122(4) 0.89674(19) 0.0511(10) Uani 1 1 d .
H13A H 0.6601 -0.2884 0.8671 0.077 Uiso 1 1 calc R
H13B H 0.6909 -0.1476 0.8663 0.077 Uiso 1 1 calc R
H13C H 0.5975 -0.1880 0.9090 0.077 Uiso 1 1 calc R
C14 C 0.7660(2) 0.1775(3) 0.8833(2) 0.0379(9) Uani 1 1 d .
C15 C 0.8632(2) 0.1752(4) 0.9040(2) 0.0504(10) Uani 1 1 d .
H15 H 0.9072 0.1411 0.8698 0.061 Uiso 1 1 calc R
C16 C 0.8939(3) 0.2232(4) 0.9744(2) 0.0502(10) Uani 1 1 d .
H16 H 0.9587 0.2220 0.9885 0.060 Uiso 1 1 calc R
C17 C 0.8284(3) 0.2731(3) 1.0241(2) 0.0404(9) Uani 1 1 d .
C18 C 0.7323(2) 0.2747(3) 1.00526(19) 0.0378(9) Uani 1 1 d .
H18 H 0.6890 0.3092 1.0399 0.045 Uiso 1 1 calc R
C19 C 0.6995(2) 0.2246(3) 0.9339(2) 0.0319(8) Uani 1 1 d .
C20 C 0.5953(2) 0.2247(3) 0.91014(19) 0.0328(9) Uani 1 1 d .
C21 C 0.5863(2) 0.2345(3) 0.82047(18) 0.0289(8) Uani 1 1 d .
C22 C 0.6464(2) 0.1348(3) 0.7845(2) 0.0366(9) Uani 1 1 d .
C23 C 0.6212(4) 0.0581(5) 0.7281(3) 0.0656(14) Uani 1 1 d .
C24 C 0.6195(2) 0.3670(4) 0.7970(2) 0.0375(9) Uani 1 1 d .
C25 C 0.6655(4) 0.3842(4) 0.7203(3) 0.1042(19) Uani 1 1 d .
H25A H 0.6692 0.4718 0.7085 0.116 Uiso 1 1 calc R
H25B H 0.6282 0.3427 0.6801 0.116 Uiso 1 1 calc R
H25C H 0.7290 0.3495 0.7226 0.116 Uiso 1 1 calc R
C26 C 0.4806(2) 0.2259(3) 0.79385(19) 0.0419(9) Uani 1 1 d .
H26A H 0.4753 0.2408 0.7384 0.063 Uiso 1 1 calc R
H26B H 0.4440 0.2875 0.8212 0.063 Uiso 1 1 calc R
H26C H 0.4564 0.1441 0.8054 0.063 Uiso 1 1 calc R
H7 H 0.7655(18) -0.049(2) 0.9879(15) 0.032(8) Uiso 1 1 d .
H9 H 0.572(2) -0.395(3) 0.9618(19) 0.042(11) Uiso 1 1 d .
H10 H 0.576(2) -0.454(3) 1.0469(18) 0.043(11) Uiso 1 1 d .
H21 H 0.664(3) 0.009(4) 0.715(2) 0.071(16) Uiso 1 1 d .
H22 H 0.562(3) 0.064(3) 0.704(2) 0.061(13) Uiso 1 1 d .
H2A H 0.616(2) -0.005(3) 1.0111(19) 0.048(12) Uiso 1 1 d .
H5A H 0.494(3) 0.121(3) 0.941(2) 0.060(13) Uiso 1 1 d .
H20 H 0.5592(18) 0.301(2) 0.9333(14) 0.030(8) Uiso 1 1 d .

loop_
_atom_site_aniso_label
_atom_site_aniso_U_11
_atom_site_aniso_U_22
_atom_site_aniso_U_33
_atom_site_aniso_U_23
_atom_site_aniso_U_13
_atom_site_aniso_U_12
Br1 0.0768(3) 0.0538(3) 0.0653(3) -0.0046(2) -0.0287(2) -0.0192(2)
Br2 0.0647(3) 0.0743(3) 0.0540(3) -0.0039(2) -0.0197(2) 0.0020(2)
O1 0.0428(14) 0.0383(14) 0.0339(14) 0.0072(12) -0.0032(12) -0.0143(12)
O2 0.0316(14) 0.0373(16) 0.0391(15) 0.0090(13) 0.0021(12) 0.0086(12)
O3 0.0414(16) 0.0604(19) 0.076(2) -0.0060(16) 0.0249(15) -0.0077(14)
O4 0.0356(14) 0.0623(18) 0.0478(16) -0.0150(14) 0.0025(13) 0.0158(13)
O5 0.0249(14) 0.0546(18) 0.0709(19) 0.0338(14) 0.0067(14) 0.0038(13)
O6 0.100(2) 0.0325(17) 0.0529(17) 0.0002(15) -0.0015(16) -0.0050(16)
C1 0.0284(18) 0.029(2) 0.0286(19) 0.0011(17) 0.0030(16) -0.0039(16)
C2 0.044(2) 0.034(2) 0.033(2) 0.0119(18) -0.0055(18) 0.0008(18)
C3 0.039(2) 0.045(2) 0.031(2) 0.0040(19) -0.0045(18) 0.0042(18)
C4 0.032(2) 0.037(2) 0.038(2) 0.0009(18) -0.0047(17) -0.0018(16)
C5 0.0331(19) 0.029(2) 0.039(2) 0.0049(18) 0.0031(18) 0.0024(17)
C6 0.0274(18) 0.023(2) 0.0297(19) 0.0037(16) 0.0017(16) 0.0033(15)
C7 0.024(2) 0.037(2) 0.029(2) 0.0067(18) 0.0025(16) -0.0022(17)
C8 0.0291(19) 0.037(2) 0.0296(19) 0.0039(17) -0.0020(16) -0.0018(16)
C9 0.032(2) 0.035(2) 0.033(2) -0.0070(17) 0.0003(17) 0.0000(17)
C10 0.045(3) 0.049(3) 0.046(3) -0.007(2) -0.003(2) -0.011(2)
C11 0.038(2) 0.052(3) 0.030(2) -0.001(2) 0.0071(18) 0.004(2)
C12 0.068(3) 0.056(3) 0.088(3) 0.014(2) 0.039(3) 0.018(2)
C13 0.058(2) 0.060(3) 0.034(2) 0.002(2) -0.011(2) -0.001(2)
C14 0.028(2) 0.040(2) 0.045(2) 0.0040(19) -0.0011(19) 0.0050(17)
C15 0.032(2) 0.064(3) 0.056(3) -0.006(2) 0.014(2) 0.0075(19)
C16 0.032(2) 0.056(3) 0.062(3) 0.004(2) -0.008(2) 0.000(2)
C17 0.037(2) 0.042(2) 0.042(2) 0.0026(19) -0.0075(19) 0.0008(18)
C18 0.040(2) 0.040(2) 0.034(2) 0.0068(18) 0.0078(19) 0.0022(17)
C19 0.0270(19) 0.033(2) 0.036(2) 0.0071(17) 0.0033(17) 0.0058(16)
C20 0.029(2) 0.035(2) 0.035(2) 0.0099(18) 0.0058(17) 0.0083(17)
C21 0.0303(19) 0.027(2) 0.0295(19) 0.0018(16) 0.0023(16) 0.0022(16)
C22 0.032(2) 0.034(2) 0.044(2) -0.0031(19) 0.0041(18) -0.0018(17)
C23 0.054(3) 0.057(3) 0.085(4) -0.030(3) -0.008(3) 0.003(3)
C24 0.037(2) 0.038(2) 0.038(2) 0.008(2) 0.0016(18) 0.0020(18)
C25 0.152(5) 0.063(3) 0.102(4) 0.035(3) 0.079(4) 0.010(3)
C26 0.037(2) 0.048(2) 0.041(2) -0.0021(19) -0.0036(18) 0.0008(18)

loop_
_atom_type_symbol
_atom_type_description
_atom_type_scat_dispersion_real
_atom_type_scat_dispersion_imag
_atom_type_scat_source
C C 0.0033 0.0016 'International Tables Vol C Tables 4.2.6.8 and 6.1.1.4'
H H 0.0000 0.0000 'International Tables Vol C Tables 4.2.6.8 and 6.1.1.4'
O O 0.0106 0.0060 'International Tables Vol C Tables 4.2.6.8 and 6.1.1.4'
Br Br -0.2901 2.4595 'International Tables Vol C Tables 4.2.6.8 and 6.1.1.4'

loop_
_geom_angle_atom_site_label_1
_geom_angle_atom_site_label_2
_geom_angle_atom_site_label_3
_geom_angle
C1 O1 C9 119.7(2)
C7 O2 H2A 117(2)
C14 O4 C22 119.1(3)
C20 O5 H2A 125.8(10)
C20 O5 H5A 108(2)
H2A O5 H5A 117(3)
O1 C1 C6 122.5(3)
O1 C1 C2 115.6(3)
C6 C1 C2 121.9(3)
C3 C2 C1 119.1(3)
C3 C2 H2 120.5
C1 C2 H2 120.5
C4 C3 C2 119.6(3)
C4 C3 H3 120.2
C2 C3 H3 120.2
C3 C4 C5 121.2(3)
C3 C4 Br1 119.6(2)
C5 C4 Br1 119.2(3)
C4 C5 C6 120.2(3)
C4 C5 H5 119.9
C6 C5 H5 119.9
C1 C6 C5 118.0(3)
C1 C6 C7 119.2(3)
C5 C6 C7 122.8(3)
O2 C7 C6 107.8(3)
O2 C7 C8 110.4(3)
C6 C7 C8 108.8(3)
O2 C7 H7 110.2(15)
C6 C7 H7 109.8(15)
C8 C7 H7 109.8(16)
C9 C8 C13 111.8(3)
C9 C8 C7 108.3(3)
C13 C8 C7 110.8(3)
C9 C8 C11 111.5(3)
C13 C8 C11 106.3(3)
C7 C8 C11 108.2(3)
C10 C9 O1 115.3(4)
C10 C9 C8 128.8(4)
O1 C9 C8 115.9(3)
C9 C10 H9 118(2)
C9 C10 H10 123.0(19)
H9 C10 H10 119(3)
O3 C11 C12 121.3(3)
O3 C11 C8 119.4(3)
C12 C11 C8 119.2(3)
C11 C12 H12A 109.5
C11 C12 H12B 109.5
H12A C12 H12B 109.5
C11 C12 H12C 109.5
H12A C12 H12C 109.5
H12B C12 H12C 109.5
C8 C13 H13A 109.5
C8 C13 H13B 109.5
H13A C13 H13B 109.5
C8 C13 H13C 109.5
H13A C13 H13C 109.5
H13B C13 H13C 109.5
C19 C14 O4 122.8(3)
C19 C14 C15 121.0(3)
O4 C14 C15 116.2(3)
C16 C15 C14 119.9(4)
C16 C15 H15 120.1
C14 C15 H15 120.1
C15 C16 C17 119.5(3)
C15 C16 H16 120.3
C17 C16 H16 120.3
C18 C17 C16 121.5(3)
C18 C17 Br2 118.8(3)
C16 C17 Br2 119.7(3)
C17 C18 C19 119.9(3)
C17 C18 H18 120.1
C19 C18 H18 120.1
C14 C19 C18 118.3(3)
C14 C19 C20 119.6(3)
C18 C19 C20 122.1(3)
O5 C20 C19 107.1(3)
O5 C20 C21 111.0(3)
C19 C20 C21 109.0(3)
O5 C20 H20 110.6(14)
C19 C20 H20 111.9(14)
C21 C20 H20 107.2(14)
C22 C21 C20 109.0(3)
C22 C21 C26 112.3(3)
C20 C21 C26 110.3(3)
C22 C21 C24 111.9(3)
C20 C21 C24 107.6(3)
C26 C21 C24 105.6(3)
C23 C22 O4 116.1(4)
C23 C22 C21 127.3(4)
O4 C22 C21 116.5(3)
C22 C23 H21 115(3)
C22 C23 H22 121(2)
H21 C23 H22 124(4)
O6 C24 C25 120.8(4)
O6 C24 C21 120.3(3)
C25 C24 C21 118.8(3)
C24 C25 H25A 109.5
C24 C25 H25B 109.5
H25A C25 H25B 109.5
C24 C25 H25C 109.5
H25A C25 H25C 109.5
H25B C25 H25C 109.5
C21 C26 H26A 109.5
C21 C26 H26B 109.5
H26A C26 H26B 109.5
C21 C26 H26C 109.5
H26A C26 H26C 109.5
H26B C26 H26C 109.5

loop_
_geom_bond_atom_site_label_1
_geom_bond_atom_site_label_2
_geom_bond_distance
Br1 C4 1.891(3)
Br2 C17 1.898(3)
O1 C1 1.373(3)
O1 C9 1.394(3)
O2 C7 1.444(4)
O2 H2A 0.81(3)
O3 C11 1.202(4)
O4 C14 1.379(4)
O4 C22 1.389(4)
O5 C20 1.432(4)
O5 H5A 0.87(4)
O6 C24 1.190(4)
C1 C6 1.378(4)
C1 C2 1.392(4)
C2 C3 1.374(4)
C2 H2 0.9300
C3 C4 1.374(4)
C3 H3 0.9300
C4 C5 1.379(4)
C5 C6 1.386(4)
C5 H5 0.9300
C6 C7 1.496(4)
C7 C8 1.536(4)
C7 H7 0.97(3)
C8 C9 1.502(4)
C8 C13 1.535(4)
C8 C11 1.546(5)
C9 C10 1.310(5)
C10 H9 0.91(3)
C10 H10 0.93(3)
C11 C12 1.482(5)
C12 H12A 0.9600
C12 H12B 0.9600
C12 H12C 0.9600
C13 H13A 0.9600
C13 H13B 0.9600
C13 H13C 0.9600
C14 C19 1.376(4)
C14 C15 1.393(4)
C15 C16 1.366(5)
C15 H15 0.9300
C16 C17 1.368(5)
C16 H16 0.9300
C17 C18 1.371(4)
C18 C19 1.397(4)
C18 H18 0.9300
C19 C20 1.498(4)
C20 C21 1.534(4)
C20 H20 1.04(3)
C21 C22 1.497(4)
C21 C26 1.535(4)
C21 C24 1.547(5)
C22 C23 1.306(5)
C23 H21 0.83(4)
C23 H22 0.91(3)
C24 C25 1.480(5)
C25 H25A 0.9600
C25 H25B 0.9600
C25 H25C 0.9600
C26 H26A 0.9600
C26 H26B 0.9600
C26 H26C 0.9600

loop_
_geom_torsion_atom_site_label_1
_geom_torsion_atom_site_label_2
_geom_torsion_atom_site_label_3
_geom_torsion_atom_site_label_4
_geom_torsion
C9 O1 C1 C6 9.0(4)
C9 O1 C1 C2 -173.4(3)
O1 C1 C2 C3 -178.9(3)
C6 C1 C2 C3 -1.2(5)
C1 C2 C3 C4 0.3(5)
C2 C3 C4 C5 -0.6(5)
C2 C3 C4 Br1 179.4(2)
C3 C4 C5 C6 1.7(5)
Br1 C4 C5 C6 -178.3(2)
O1 C1 C6 C5 179.8(3)
C2 C1 C6 C5 2.3(5)
O1 C1 C6 C7 -1.5(4)
C2 C1 C6 C7 -179.1(3)
C4 C5 C6 C1 -2.5(4)
C4 C5 C6 C7 178.9(3)
C1 C6 C7 O2 88.5(3)
C5 C6 C7 O2 -92.9(3)
C1 C6 C7 C8 -31.2(4)
C5 C6 C7 C8 147.4(3)
O2 C7 C8 C9 -63.3(3)
C6 C7 C8 C9 54.8(3)
O2 C7 C8 C13 59.6(3)
C6 C7 C8 C13 177.7(3)
O2 C7 C8 C11 175.7(3)
C6 C7 C8 C11 -66.2(3)
C1 O1 C9 C10 -163.1(3)
C1 O1 C9 C8 19.2(4)
C13 C8 C9 C10 9.3(5)
C7 C8 C9 C10 131.6(4)
C11 C8 C9 C10 -109.5(4)
C13 C8 C9 O1 -173.4(3)
C7 C8 C9 O1 -51.1(3)
C11 C8 C9 O1 67.8(4)
C9 C8 C11 O3 -154.8(3)
C13 C8 C11 O3 83.2(4)
C7 C8 C11 O3 -35.8(4)
C9 C8 C11 C12 28.5(4)
C13 C8 C11 C12 -93.5(4)
C7 C8 C11 C12 147.5(3)
C22 O4 C14 C19 7.3(5)
C22 O4 C14 C15 -174.9(3)
C19 C14 C15 C16 -1.7(5)
O4 C14 C15 C16 -179.6(3)
C14 C15 C16 C17 0.0(6)
C15 C16 C17 C18 0.8(6)
C15 C16 C17 Br2 -178.3(3)
C16 C17 C18 C19 0.1(5)
Br2 C17 C18 C19 179.2(2)
O4 C14 C19 C18 -179.7(3)
C15 C14 C19 C18 2.5(5)
O4 C14 C19 C20 -1.7(5)
C15 C14 C19 C20 -179.5(3)
C17 C18 C19 C14 -1.7(5)
C17 C18 C19 C20 -179.6(3)
H2A O5 C20 C19 12.8(13)
H2A O5 C20 C21 131.7(12)
C14 C19 C20 O5 91.2(4)
C18 C19 C20 O5 -90.9(4)
C14 C19 C20 C21 -29.0(4)
C18 C19 C20 C21 148.9(3)
O5 C20 C21 C22 -65.3(3)
C19 C20 C21 C22 52.5(4)
O5 C20 C21 C26 58.4(3)
C19 C20 C21 C26 176.2(3)
O5 C20 C21 C24 173.2(3)
C19 C20 C21 C24 -69.0(3)
C14 O4 C22 C23 -162.2(4)
C14 O4 C22 C21 20.8(4)
C20 C21 C22 C23 132.5(4)
C26 C21 C22 C23 10.0(5)
C24 C21 C22 C23 -108.6(4)
C20 C21 C22 O4 -50.9(4)
C26 C21 C22 O4 -173.4(3)
C24 C21 C22 O4 68.0(4)
C22 C21 C24 O6 -155.1(3)
C20 C21 C24 O6 -35.4(4)
C26 C21 C24 O6 82.4(4)
C22 C21 C24 C25 29.2(4)
C20 C21 C24 C25 148.8(3)
C26 C21 C24 C25 -93.4(4)
